data_7000594
loop_
_publ_author_name
'Gurnani, Chitra'
'Jura, Marek'
'Levason, William'
'Ratnani, Raju'
'Reid, Gillian'
'Webster, Michael'

_publ_section_title
;
 Synthesis, characterisation and structures of thio-, seleno- and
 telluro-ether complexes of indium(III) halides
;
_journal_issue 9
_journal_name_full 'Dalton Transactions'
_journal_page_first 1611
_journal_page_last 1619
_journal_paper_doi 10.1039/b816148h
_journal_year 2009
_chemical_formula_moiety 'C8 H20 Cl6 In2 Se4'
_chemical_formula_sum 'C8 H20 Cl6 In2 Se4'
_chemical_formula_weight 874.42
_chemical_name_systematic
;
tetrachlorobis(2,5-diselenahexane-Se,Se')di(mu!2$-chloro)diindium(III)
;
_space_group_IT_number 14
_symmetry_cell_setting monoclinic
_symmetry_Int_Tables_number 14
_symmetry_space_group_name_Hall '-P 2yn'
_symmetry_space_group_name_H-M 'P 1 21/n 1'
_atom_sites_solution_hydrogens geom
_atom_sites_solution_primary direct
_atom_sites_solution_secondary difmap
_audit_creation_date 2008-02-24
_audit_creation_method 'SHELXL-97 + hand edit'
_cell_angle_alpha 90.00
_cell_angle_beta 97.00(2)
_cell_angle_gamma 90.00
_cell_formula_units_Z 2
_cell_length_a 9.160(3)
_cell_length_b 12.463(4)
_cell_length_c 9.826(3)
_cell_measurement_reflns_used 33247
_cell_measurement_temperature 120(2)
_cell_measurement_theta_max 27.48
_cell_measurement_theta_min 2.91
_cell_volume 1113.4(6)
_computing_structure_refinement 'SHELXL-97 (Sheldrick, 1997)'
_computing_structure_solution 'SHELXS-97 (Sheldrick, 1997)'
_diffrn_ambient_temperature 120(2)
_diffrn_measured_fraction_theta_full 0.996
_diffrn_measured_fraction_theta_max 0.996
_diffrn_measurement_device_type 'Bruker-Nonius 95mm CCD camera on \k-goniostat'
_diffrn_measurement_method '\f & \w scans'
_diffrn_radiation_monochromator graphite
_diffrn_radiation_source 'Bruker-Nonius FR591 rotating anode'
_diffrn_radiation_type MoK\a
_diffrn_radiation_wavelength 0.71073
_diffrn_reflns_av_R_equivalents 0.0416
_diffrn_reflns_av_sigmaI/netI 0.0348
_diffrn_reflns_limit_h_max 11
_diffrn_reflns_limit_h_min -11
_diffrn_reflns_limit_k_max 16
_diffrn_reflns_limit_k_min -16
_diffrn_reflns_limit_l_max 12
_diffrn_reflns_limit_l_min -12
_diffrn_reflns_number 14702
_diffrn_reflns_theta_full 27.48
_diffrn_reflns_theta_max 27.48
_diffrn_reflns_theta_min 3.27
_diffrn_standards_decay_% 0
_diffrn_standards_number 0
_exptl_absorpt_coefficient_mu 9.318
_exptl_absorpt_correction_T_max 0.7456
_exptl_absorpt_correction_T_min 0.6000
_exptl_absorpt_correction_type multi-scan
_exptl_absorpt_process_details 'G.M. Sheldrick, (2007). SADABS. Version 2007/2. Bruker AXS Inc.'
_exptl_crystal_colour colourless
_exptl_crystal_density_diffrn 2.608
_exptl_crystal_density_method 'not measured'
_exptl_crystal_description block
_exptl_crystal_F_000 808
_exptl_crystal_size_max 0.09
_exptl_crystal_size_mid 0.08
_exptl_crystal_size_min 0.07
_refine_diff_density_max 1.331
_refine_diff_density_min -1.022
_refine_diff_density_rms 0.157
_refine_ls_extinction_method none
_refine_ls_goodness_of_fit_ref 1.100
_refine_ls_hydrogen_treatment constr
_refine_ls_matrix_type full
_refine_ls_number_parameters 93
_refine_ls_number_reflns 2550
_refine_ls_number_restraints 0
_refine_ls_restrained_S_all 1.100
_refine_ls_R_factor_all 0.0363
_refine_ls_R_factor_gt 0.0289
_refine_ls_shift/su_max 0.001
_refine_ls_shift/su_mean 0.000
_refine_ls_structure_factor_coef Fsqd
_refine_ls_weighting_details 'w=1/[\s^2^(Fo^2^)+(0.0140P)^2^+3.0401P] where P=(Fo^2^+2Fc^2^)/3'
_refine_ls_weighting_scheme calc
_refine_ls_wR_factor_gt 0.0575
_refine_ls_wR_factor_ref 0.0598
_reflns_number_gt 2249
_reflns_number_total 2550
_reflns_threshold_expression I>2sigma(I)
_cod_data_source_file b816148h.txt
_cod_data_source_block 08mj06
_cod_original_cell_volume 1113.4(5)
_cod_original_sg_symbol_H-M 'P 21/n'
_cod_database_code 7000594

loop_
_symmetry_equiv_pos_as_xyz
'x, y, z'
'-x+1/2, y+1/2, -z+1/2'
'-x, -y, -z'
'x-1/2, -y-1/2, z-1/2'

loop_
_atom_site_label
_atom_site_type_symbol
_atom_site_fract_x
_atom_site_fract_y
_atom_site_fract_z
_atom_site_U_iso_or_equiv
_atom_site_adp_type
_atom_site_occupancy
_atom_site_symmetry_multiplicity
_atom_site_calc_flag
_atom_site_refinement_flags
_atom_site_disorder_assembly
_atom_site_disorder_group
In1 In 0.06678(3) 0.09263(2) 0.65298(3) 0.01513(8) Uani 1 1 d . . .
Cl1 Cl -0.04962(11) 0.11589(7) 0.40610(10) 0.0198(2) Uani 1 1 d . . .
Cl2 Cl -0.15785(11) 0.07300(9) 0.75574(11) 0.0270(2) Uani 1 1 d . . .
Cl3 Cl 0.10071(11) 0.28645(8) 0.68094(10) 0.0209(2) Uani 1 1 d . . .
Se1 Se 0.23974(4) 0.03835(3) 0.89716(4) 0.01980(11) Uani 1 1 d . . .
Se2 Se 0.33314(4) 0.06543(4) 0.55883(4) 0.02239(11) Uani 1 1 d . . .
C1 C 0.2056(5) 0.1637(3) 1.0092(4) 0.0258(9) Uani 1 1 d . . .
H1A H 0.2872 0.1714 1.0829 0.039 Uiso 1 1 calc R . .
H1B H 0.1134 0.1544 1.0489 0.039 Uiso 1 1 calc R . .
H1C H 0.1992 0.2282 0.9517 0.039 Uiso 1 1 calc R . .
C2 C 0.4359(4) 0.0741(4) 0.8471(4) 0.0242(9) Uani 1 1 d . . .
H2A H 0.4903 0.1143 0.9241 0.029 Uiso 1 1 calc R . .
H2B H 0.4898 0.0062 0.8370 0.029 Uiso 1 1 calc R . .
C3 C 0.4395(4) 0.1400(3) 0.7160(4) 0.0227(9) Uani 1 1 d . . .
H3A H 0.5429 0.1516 0.6995 0.027 Uiso 1 1 calc R . .
H3B H 0.3940 0.2110 0.7270 0.027 Uiso 1 1 calc R . .
C4 C 0.3313(5) 0.1822(4) 0.4280(5) 0.0374(12) Uani 1 1 d . . .
H4A H 0.3063 0.2493 0.4717 0.056 Uiso 1 1 calc R . .
H4B H 0.2579 0.1674 0.3490 0.056 Uiso 1 1 calc R . .
H4C H 0.4286 0.1888 0.3971 0.056 Uiso 1 1 calc R . .

loop_
_atom_site_aniso_label
_atom_site_aniso_U_11
_atom_site_aniso_U_22
_atom_site_aniso_U_33
_atom_site_aniso_U_23
_atom_site_aniso_U_13
_atom_site_aniso_U_12
In1 0.01322(14) 0.01686(15) 0.01506(14) -0.00026(11) 0.00083(10) -0.00041(10)
Cl1 0.0232(5) 0.0169(5) 0.0178(5) 0.0016(4) -0.0040(4) 0.0009(4)
Cl2 0.0205(5) 0.0324(6) 0.0300(6) -0.0043(5) 0.0104(4) -0.0022(4)
Cl3 0.0230(5) 0.0164(5) 0.0226(5) 0.0002(4) -0.0007(4) 0.0003(4)
Se1 0.0216(2) 0.0198(2) 0.0174(2) 0.00176(16) -0.00005(16) 0.00056(16)
Se2 0.0156(2) 0.0309(2) 0.0213(2) -0.00599(17) 0.00450(16) -0.00198(17)
C1 0.034(2) 0.029(2) 0.015(2) -0.0035(17) 0.0017(17) 0.002(2)
C2 0.015(2) 0.030(2) 0.026(2) -0.0027(19) -0.0028(16) 0.0007(17)
C3 0.0153(19) 0.027(2) 0.025(2) -0.0023(18) 0.0005(16) -0.0034(17)
C4 0.035(3) 0.054(3) 0.025(2) 0.009(2) 0.008(2) -0.013(2)

loop_
_atom_type_symbol
_atom_type_description
_atom_type_scat_dispersion_real
_atom_type_scat_dispersion_imag
_atom_type_scat_source
C C 0.0033 0.0016 'International Tables Vol C Tables 4.2.6.8 and 6.1.1.4'
H H 0.0000 0.0000 'International Tables Vol C Tables 4.2.6.8 and 6.1.1.4'
Cl Cl 0.1484 0.1585 'International Tables Vol C Tables 4.2.6.8 and 6.1.1.4'
Se Se -0.0929 2.2259 'International Tables Vol C Tables 4.2.6.8 and 6.1.1.4'
In In -0.7276 1.3100 'International Tables Vol C Tables 4.2.6.8 and 6.1.1.4'

loop_
_geom_angle_atom_site_label_1
_geom_angle_atom_site_label_2
_geom_angle_atom_site_label_3
_geom_angle
_geom_angle_site_symmetry_1
_geom_angle_site_symmetry_3
_geom_angle_publ_flag
Cl2 In1 Cl3 98.99(4) . . ?
Cl2 In1 Cl1 97.52(4) . . ?
Cl3 In1 Cl1 91.57(3) . . ?
Cl2 In1 Cl1 87.80(4) . 3_556 ?
Cl3 In1 Cl1 172.38(3) . 3_556 ?
Cl1 In1 Cl1 84.07(3) . 3_556 ?
Cl2 In1 Se2 166.16(3) . . ?
Cl3 In1 Se2 93.10(3) . . ?
Cl1 In1 Se2 88.80(3) . . ?
Cl1 In1 Se2 80.60(3) 3_556 . ?
Cl2 In1 Se1 92.26(4) . . ?
Cl3 In1 Se1 95.26(3) . . ?
Cl1 In1 Se1 167.07(3) . . ?
Cl1 In1 Se1 87.89(2) 3_556 . ?
Se2 In1 Se1 79.89(2) . . ?
In1 Cl1 In1 95.93(3) . 3_556 ?
C1 Se1 C2 99.96(19) . . ?
C1 Se1 In1 100.19(12) . . ?
C2 Se1 In1 99.77(12) . . ?
C4 Se2 C3 97.5(2) . . ?
C4 Se2 In1 101.24(15) . . ?
C3 Se2 In1 93.06(13) . . ?
Se1 C1 H1A 109.5 . . ?
Se1 C1 H1B 109.5 . . ?
H1A C1 H1B 109.5 . . ?
Se1 C1 H1C 109.5 . . ?
H1A C1 H1C 109.5 . . ?
H1B C1 H1C 109.5 . . ?
C3 C2 Se1 116.4(3) . . ?
C3 C2 H2A 108.2 . . ?
Se1 C2 H2A 108.2 . . ?
C3 C2 H2B 108.2 . . ?
Se1 C2 H2B 108.2 . . ?
H2A C2 H2B 107.3 . . ?
C2 C3 Se2 110.4(3) . . ?
C2 C3 H3A 109.6 . . ?
Se2 C3 H3A 109.6 . . ?
C2 C3 H3B 109.6 . . ?
Se2 C3 H3B 109.6 . . ?
H3A C3 H3B 108.1 . . ?
Se2 C4 H4A 109.5 . . ?
Se2 C4 H4B 109.5 . . ?
H4A C4 H4B 109.5 . . ?
Se2 C4 H4C 109.5 . . ?
H4A C4 H4C 109.5 . . ?
H4B C4 H4C 109.5 . . ?

loop_
_geom_bond_atom_site_label_1
_geom_bond_atom_site_label_2
_geom_bond_distance
_geom_bond_site_symmetry_2
_geom_bond_publ_flag
In1 Cl2 2.4124(12) . ?
In1 Cl3 2.4466(12) . ?
In1 Cl1 2.5447(12) . ?
In1 Cl1 2.6633(12) 3_556 ?
In1 Se2 2.7339(8) . ?
In1 Se1 2.7926(8) . ?
Cl1 In1 2.6633(12) 3_556 ?
Se1 C1 1.958(4) . ?
Se1 C2 1.971(4) . ?
Se2 C4 1.941(5) . ?
Se2 C3 1.957(4) . ?
C1 H1A 0.9800 . ?
C1 H1B 0.9800 . ?
C1 H1C 0.9800 . ?
C2 C3 1.531(6) . ?
C2 H2A 0.9900 . ?
C2 H2B 0.9900 . ?
C3 H3A 0.9900 . ?
C3 H3B 0.9900 . ?
C4 H4A 0.9800 . ?
C4 H4B 0.9800 . ?
C4 H4C 0.9800 . ?

loop_
_geom_torsion_atom_site_label_1
_geom_torsion_atom_site_label_2
_geom_torsion_atom_site_label_3
_geom_torsion_atom_site_label_4
_geom_torsion
_geom_torsion_site_symmetry_1
_geom_torsion_site_symmetry_2
_geom_torsion_site_symmetry_3
_geom_torsion_site_symmetry_4
_geom_torsion_publ_flag
Cl2 In1 Cl1 In1 -86.98(4) . . . 3_556 ?
Cl3 In1 Cl1 In1 173.74(4) . . . 3_556 ?
Se2 In1 Cl1 In1 80.67(3) . . . 3_556 ?
Se1 In1 Cl1 In1 51.82(13) . . . 3_556 ?
Cl2 In1 Se1 C1 -68.27(14) . . . . ?
Cl3 In1 Se1 C1 30.97(14) . . . . ?
Cl1 In1 Se1 C1 152.54(18) . . . . ?
Cl1 In1 Se1 C1 -155.99(14) 3_556 . . . ?
Se2 In1 Se1 C1 123.19(14) . . . . ?
Cl2 In1 Se1 C2 -170.35(13) . . . . ?
Cl3 In1 Se1 C2 -71.10(13) . . . . ?
Cl1 In1 Se1 C2 50.46(18) . . . . ?
Cl1 In1 Se1 C2 101.94(13) 3_556 . . . ?
Se2 In1 Se1 C2 21.12(13) . . . . ?
Cl2 In1 Se2 C4 163.50(19) . . . . ?
Cl3 In1 Se2 C4 -45.56(16) . . . . ?
Cl1 In1 Se2 C4 45.95(16) . . . . ?
Cl1 In1 Se2 C4 130.13(16) 3_556 . . . ?
Se1 In1 Se2 C4 -140.35(15) . . . . ?
Cl2 In1 Se2 C3 -98.26(17) . . . . ?
Cl3 In1 Se2 C3 52.69(13) . . . . ?
Cl1 In1 Se2 C3 144.19(13) . . . . ?
Cl1 In1 Se2 C3 -131.63(13) 3_556 . . . ?
Se1 In1 Se2 C3 -42.11(13) . . . . ?
C1 Se1 C2 C3 -89.3(3) . . . . ?
In1 Se1 C2 C3 13.0(3) . . . . ?
Se1 C2 C3 Se2 -57.8(4) . . . . ?
C4 Se2 C3 C2 169.9(3) . . . . ?
In1 Se2 C3 C2 68.1(3) . . . . ?
